data_7249302
loop_
_publ_author_name
'Shinkawa, Shoyo'
'Kawahata, Masatoshi'
'Yamaguchi, Kentaro'
'Tominaga, Masahide'

_publ_section_title
;
 Dimeric structures of ketones and esters in porous adaptive crystals of
 adamantane-containing macrocycle
;
_journal_issue 38
_journal_name_full CrystEngComm
_journal_page_first 5358
_journal_page_last 5363
_journal_paper_doi 10.1039/D4CE00718B
_journal_volume 26
_journal_year 2024
_chemical_formula_sum 'C60.84 H58.15 Br4 N4 O9.3'
_chemical_formula_weight 1313.86
_space_group_crystal_system triclinic
_space_group_IT_number 2
_space_group_name_Hall '-P 1'
_space_group_name_H-M_alt 'P -1'
_atom_sites_solution_hydrogens geom
_audit_creation_method SHELXL-2019/3
_audit_update_record
;
2024-06-24 deposited with the CCDC.	2024-09-02 downloaded from the CCDC.
;
_cell_angle_alpha 67.421(4)
_cell_angle_beta 88.195(5)
_cell_angle_gamma 85.102(4)
_cell_formula_units_Z 1
_cell_length_a 10.7974(15)
_cell_length_b 11.3923(16)
_cell_length_c 12.1371(17)
_cell_measurement_reflns_used 9588
_cell_measurement_temperature 100(2)
_cell_measurement_theta_max 79.41
_cell_measurement_theta_min 3.94
_cell_volume 1373.5(3)
_computing_cell_refinement 'SAINT (Bruker AXS, 2015)'
_computing_data_collection 'APEX3 (Bruker AXS, 2015)'
_computing_data_reduction 'SAINT (Bruker AXS, 2015)'
_computing_molecular_graphics 'ORTEP-3 for Windows (Farrugia, 1997)'
_computing_publication_material 'SHELXLE (H\"ubschle et al., 2011)'
_computing_structure_refinement 'SHELXL-2019/2 (Sheldrick, 2019)'
_computing_structure_solution 'SHELXT 2014/5 (Sheldrick, 2014)'
_diffrn_ambient_temperature 100(2)
_diffrn_detector_area_resol_mean 10.24
_diffrn_measured_fraction_theta_full 0.993
_diffrn_measured_fraction_theta_max 0.941
_diffrn_measurement_device_type 'BrukerD8 goniometer'
_diffrn_measurement_method 'omega and phi scans'
_diffrn_radiation_type CuK\a
_diffrn_radiation_wavelength 1.54178
_diffrn_reflns_av_R_equivalents 0.0355
_diffrn_reflns_av_unetI/netI 0.0255
_diffrn_reflns_Laue_measured_fraction_full 0.993
_diffrn_reflns_Laue_measured_fraction_max 0.941
_diffrn_reflns_limit_h_max 13
_diffrn_reflns_limit_h_min -13
_diffrn_reflns_limit_k_max 14
_diffrn_reflns_limit_k_min -14
_diffrn_reflns_limit_l_max 15
_diffrn_reflns_limit_l_min -15
_diffrn_reflns_number 20610
_diffrn_reflns_point_group_measured_fraction_full 0.993
_diffrn_reflns_point_group_measured_fraction_max 0.941
_diffrn_reflns_theta_full 67.679
_diffrn_reflns_theta_max 79.571
_diffrn_reflns_theta_min 3.944
_diffrn_source 'rotating-anode X-ray tube'
_exptl_absorpt_coefficient_mu 4.094
_exptl_absorpt_correction_T_max 0.7716
_exptl_absorpt_correction_T_min 0.6749
_exptl_absorpt_correction_type empirical
_exptl_absorpt_process_details 'SADABS G.M.Sheldrick 1996'
_exptl_crystal_colour colourless
_exptl_crystal_density_diffrn 1.588
_exptl_crystal_description prismatic
_exptl_crystal_F_000 666
_exptl_crystal_size_max 0.120
_exptl_crystal_size_mid 0.080
_exptl_crystal_size_min 0.080
_refine_diff_density_max 2.705
_refine_diff_density_min -1.306
_refine_diff_density_rms 0.138
_refine_ls_extinction_method none
_refine_ls_goodness_of_fit_ref 1.087
_refine_ls_hydrogen_treatment constr
_refine_ls_matrix_type full
_refine_ls_number_parameters 364
_refine_ls_number_reflns 5621
_refine_ls_number_restraints 42
_refine_ls_restrained_S_all 1.126
_refine_ls_R_factor_all 0.0574
_refine_ls_R_factor_gt 0.0550
_refine_ls_shift/su_max 0.001
_refine_ls_shift/su_mean 0.000
_refine_ls_structure_factor_coef Fsqd
_refine_ls_weighting_details 'w=1/[\s^2^(Fo^2^)+(0.0798P)^2^+5.7798P] where P=(Fo^2^+2Fc^2^)/3'
_refine_ls_weighting_scheme calc
_refine_ls_wR_factor_gt 0.1591
_refine_ls_wR_factor_ref 0.1610
_reflns_Friedel_coverage 0.000
_reflns_number_gt 5241
_reflns_number_total 5621
_reflns_threshold_expression 'I > 2\s(I)'
_cod_data_source_file d4ce00718b2.cif
_cod_data_source_block 1d
_cod_depositor_comments 'Adding full bibliography for 7249299--7249303.cif.'
_cod_original_formula_sum 'C60.84 H58.15 Br4 N4 O9.30'
_cod_database_code 7249302
_shelx_shelxl_version_number 2019/3
_shelx_space_group_comment
;
The symmetry employed for this shelxl refinement is uniquely defined
by the following loop, which should always be used as a source of
symmetry information in preference to the above space-group names.
They are only intended as comments.
;
_shelx_estimated_absorpt_t_min 0.639
_shelx_estimated_absorpt_t_max 0.735

loop_
_space_group_symop_operation_xyz
'x, y, z'
'-x, -y, -z'

loop_
_atom_site_label
_atom_site_type_symbol
_atom_site_fract_x
_atom_site_fract_y
_atom_site_fract_z
_atom_site_U_iso_or_equiv
_atom_site_adp_type
_atom_site_occupancy
_atom_site_site_symmetry_order
_atom_site_calc_flag
_atom_site_refinement_flags_posn
_atom_site_refinement_flags_adp
_atom_site_refinement_flags_occupancy
_atom_site_disorder_assembly
_atom_site_disorder_group
C1 C -0.0621(4) 0.7102(4) 0.1915(4) 0.0282(9) Uani 1 1 d . . . . .
H1A H -0.113061 0.763557 0.120845 0.034 Uiso 1 1 calc R U . . .
H1B H -0.088807 0.622409 0.220747 0.034 Uiso 1 1 calc R U . . .
C2 C 0.0756(4) 0.7094(4) 0.1570(4) 0.0240(8) Uani 1 1 d . . . . .
H2 H 0.088437 0.673868 0.093559 0.029 Uiso 1 1 calc R U . . .
C3 C 0.1542(4) 0.6267(4) 0.2667(4) 0.0227(8) Uani 1 1 d . . . . .
H3A H 0.242948 0.625049 0.243836 0.027 Uiso 1 1 calc R U . . .
H3B H 0.129274 0.538157 0.296637 0.027 Uiso 1 1 calc R U . . .
C4 C 0.1370(3) 0.6792(4) 0.3665(3) 0.0186(7) Uani 1 1 d . . . . .
C5 C -0.0028(4) 0.6810(4) 0.3990(4) 0.0242(8) Uani 1 1 d . . . . .
H5A H -0.028942 0.592875 0.430201 0.029 Uiso 1 1 calc R U . . .
H5B H -0.016707 0.715461 0.462224 0.029 Uiso 1 1 calc R U . . .
C6 C -0.0805(4) 0.7635(4) 0.2888(4) 0.0246(8) Uani 1 1 d . . . . .
H6 H -0.170367 0.764093 0.311422 0.030 Uiso 1 1 calc R U . . .
C7 C 0.8244(3) 1.1822(3) 0.6827(3) 0.0178(7) Uani 1 1 d . . . . .
H7A H 0.835720 1.146904 0.619843 0.021 Uiso 1 1 calc R U . . .
H7B H 0.735286 1.182013 0.704612 0.021 Uiso 1 1 calc R U . . .
C8 C 0.9029(3) 1.0965(3) 0.7938(3) 0.0181(7) Uani 1 1 d . . . . .
C9 C 1.0407(4) 1.1003(4) 0.7564(4) 0.0219(8) Uani 1 1 d . . . . .
H9A H 1.092935 1.045350 0.825455 0.026 Uiso 1 1 calc R U . . .
H9B H 1.053445 1.066462 0.692613 0.026 Uiso 1 1 calc R U . . .
C10 C 0.8843(4) 1.1533(4) 0.8904(3) 0.0221(8) Uani 1 1 d . . . . .
H10A H 0.795700 1.153470 0.914017 0.026 Uiso 1 1 calc R U . . .
H10B H 0.934113 1.099947 0.961866 0.026 Uiso 1 1 calc R U . . .
C11 C 0.2136(3) 0.6001(4) 0.4772(3) 0.0194(7) Uani 1 1 d . . . . .
C12 C 0.2905(4) 0.4930(4) 0.4840(3) 0.0199(7) Uani 1 1 d . . . . .
H12 H 0.293488 0.465775 0.419015 0.024 Uiso 1 1 calc R U . . .
C13 C 0.3629(4) 0.4255(4) 0.5843(4) 0.0204(7) Uani 1 1 d . . . . .
C14 C 0.3588(4) 0.4618(4) 0.6817(3) 0.0218(8) Uani 1 1 d . . . . .
C15 C 0.2797(4) 0.5649(4) 0.6785(4) 0.0248(8) Uani 1 1 d . . . . .
H15 H 0.273627 0.588590 0.745584 0.030 Uiso 1 1 calc R U . . .
C16 C 0.2090(4) 0.6338(4) 0.5771(4) 0.0226(8) Uani 1 1 d . . . . .
H16 H 0.156127 0.705528 0.575364 0.027 Uiso 1 1 calc R U . . .
C17 C 0.5108(4) 0.4463(4) 0.8251(3) 0.0199(7) Uani 1 1 d . . . . .
C18 C 0.5441(4) 0.5698(4) 0.7661(3) 0.0214(8) Uani 1 1 d . . . . .
H18 H 0.509160 0.620321 0.690005 0.026 Uiso 1 1 calc R U . . .
C19 C 0.6705(4) 0.5440(4) 0.9198(3) 0.0200(7) Uani 1 1 d . . . . .
C20 C 0.6407(4) 0.4180(4) 0.9777(3) 0.0214(8) Uani 1 1 d . . . . .
H20 H 0.678972 0.366018 1.051801 0.026 Uiso 1 1 calc R U . . .
C21 C 0.7828(4) 0.7124(4) 0.9253(4) 0.0232(8) Uani 1 1 d . . . . .
C22 C 0.8944(4) 0.7391(4) 0.8653(4) 0.0242(8) Uani 1 1 d . . . . .
C23 C 0.9344(4) 0.8611(4) 0.8242(4) 0.0225(8) Uani 1 1 d . . . . .
H23 H 1.012584 0.876919 0.785326 0.027 Uiso 1 1 calc R U . . .
C24 C 0.8612(4) 0.9608(4) 0.8394(3) 0.0196(7) Uani 1 1 d . . . . .
C25 C 0.7463(4) 0.9329(4) 0.8969(4) 0.0260(8) Uani 1 1 d . . . . .
H25 H 0.693147 0.999629 0.905751 0.031 Uiso 1 1 calc R U . . .
C26 C 0.7087(4) 0.8096(4) 0.9412(4) 0.0270(9) Uani 1 1 d . . . . .
H26 H 0.631920 0.792121 0.982494 0.032 Uiso 1 1 calc R U . . .
N1 N 0.5589(3) 0.3702(3) 0.9296(3) 0.0211(7) Uani 1 1 d . . . . .
N2 N 0.6254(3) 0.6191(3) 0.8151(3) 0.0213(7) Uani 1 1 d . . . . .
O1 O 0.4286(3) 0.3885(3) 0.7821(3) 0.0262(6) Uani 1 1 d . . . . .
O2 O 0.7509(3) 0.5864(3) 0.9789(3) 0.0277(6) Uani 1 1 d . . . . .
Br1 Br 0.46646(4) 0.28182(4) 0.58763(4) 0.02614(15) Uani 1 1 d . . . . .
Br2 Br 0.99474(6) 0.60979(5) 0.83664(6) 0.04453(18) Uani 1 1 d . . . . .
C27 C 0.2505(13) 1.1152(11) 0.4411(9) 0.103(3) Uani 0.884(7) 1 d . U P A 1
H27A H 0.179489 1.142854 0.386280 0.155 Uiso 0.884(7) 1 calc R U P A 1
H27B H 0.326301 1.106480 0.397321 0.155 Uiso 0.884(7) 1 calc R U P A 1
H27C H 0.259703 1.178512 0.476031 0.155 Uiso 0.884(7) 1 calc R U P A 1
C28 C 0.2310(14) 0.9991(12) 0.5308(11) 0.104(2) Uani 0.884(7) 1 d . U P A 1
C29 C 0.2891(12) 0.9277(10) 0.6445(10) 0.0882(19) Uani 0.884(7) 1 d . U P A 1
C30 C 0.4379(11) 0.9237(10) 0.7769(9) 0.086(2) Uani 0.884(7) 1 d . U P A 1
H30A H 0.528123 0.933062 0.763897 0.103 Uiso 0.884(7) 1 calc R U P A 1
H30B H 0.425868 0.831387 0.811826 0.103 Uiso 0.884(7) 1 calc R U P A 1
C31 C 0.3920(5) 0.9831(7) 0.8646(5) 0.0477(16) Uani 0.884(7) 1 d . U P A 1
H31A H 0.441939 0.945461 0.937714 0.072 Uiso 0.884(7) 1 calc R U P A 1
H31B H 0.304637 0.966947 0.883866 0.072 Uiso 0.884(7) 1 calc R U P A 1
H31C H 0.399656 1.075269 0.828974 0.072 Uiso 0.884(7) 1 calc R U P A 1
O3 O 0.1106(10) 0.9640(10) 0.5235(8) 0.124(3) Uani 0.884(7) 1 d . U P A 1
O4 O 0.2573(8) 0.8340(7) 0.7316(7) 0.101(2) Uani 0.884(7) 1 d . U P A 1
O5 O 0.3761(7) 0.9794(6) 0.6661(6) 0.0897(17) Uani 0.884(7) 1 d . U P A 1

loop_
_atom_site_aniso_label
_atom_site_aniso_U_11
_atom_site_aniso_U_22
_atom_site_aniso_U_33
_atom_site_aniso_U_23
_atom_site_aniso_U_13
_atom_site_aniso_U_12
C1 0.026(2) 0.0191(19) 0.037(2) -0.0072(17) -0.0140(17) -0.0030(16)
C2 0.031(2) 0.0163(18) 0.0258(19) -0.0085(16) -0.0100(16) 0.0002(15)
C3 0.026(2) 0.0161(18) 0.0253(19) -0.0079(15) -0.0071(15) 0.0012(15)
C4 0.0169(17) 0.0155(17) 0.0220(17) -0.0054(14) -0.0042(14) -0.0010(13)
C5 0.0185(19) 0.0185(19) 0.030(2) -0.0022(16) -0.0008(15) -0.0027(14)
C6 0.0147(18) 0.0200(19) 0.034(2) -0.0036(16) -0.0043(15) -0.0021(14)
C7 0.0161(17) 0.0168(17) 0.0204(17) -0.0068(14) -0.0023(13) -0.0016(13)
C8 0.0171(17) 0.0152(17) 0.0212(17) -0.0060(14) -0.0023(14) -0.0011(13)
C9 0.0168(18) 0.0168(18) 0.029(2) -0.0056(15) -0.0037(15) 0.0006(14)
C10 0.0240(19) 0.0195(19) 0.0228(18) -0.0083(15) -0.0037(15) -0.0001(15)
C11 0.0164(17) 0.0181(18) 0.0217(18) -0.0049(14) -0.0007(14) -0.0040(14)
C12 0.0190(18) 0.0180(18) 0.0216(18) -0.0056(14) -0.0028(14) -0.0039(14)
C13 0.0174(18) 0.0160(17) 0.0254(19) -0.0050(15) -0.0011(14) -0.0029(14)
C14 0.0208(18) 0.0201(18) 0.0207(18) -0.0023(15) -0.0058(14) -0.0060(14)
C15 0.027(2) 0.027(2) 0.0221(18) -0.0106(16) -0.0011(15) -0.0051(16)
C16 0.0204(19) 0.0217(19) 0.0254(19) -0.0085(16) -0.0016(15) -0.0008(15)
C17 0.0185(18) 0.0195(18) 0.0221(18) -0.0080(15) -0.0029(14) -0.0031(14)
C18 0.0230(19) 0.0195(19) 0.0202(17) -0.0052(15) -0.0026(14) -0.0032(15)
C19 0.0187(18) 0.0194(18) 0.0232(18) -0.0091(15) -0.0028(14) -0.0034(14)
C20 0.0227(19) 0.0179(18) 0.0213(18) -0.0046(15) -0.0044(14) -0.0022(14)
C21 0.027(2) 0.0168(18) 0.0248(19) -0.0056(15) -0.0083(15) -0.0068(15)
C22 0.029(2) 0.0183(19) 0.028(2) -0.0125(16) -0.0019(16) -0.0003(15)
C23 0.025(2) 0.0196(19) 0.0259(19) -0.0113(15) 0.0020(15) -0.0052(15)
C24 0.0208(18) 0.0175(18) 0.0203(17) -0.0063(14) -0.0038(14) -0.0039(14)
C25 0.0197(19) 0.020(2) 0.035(2) -0.0078(17) -0.0011(16) 0.0007(15)
C26 0.0199(19) 0.024(2) 0.034(2) -0.0071(17) -0.0017(16) -0.0050(15)
N1 0.0226(16) 0.0171(15) 0.0224(16) -0.0057(13) -0.0033(13) -0.0033(12)
N2 0.0226(16) 0.0171(15) 0.0235(16) -0.0065(13) -0.0022(13) -0.0032(12)
O1 0.0322(16) 0.0179(13) 0.0258(14) -0.0036(11) -0.0127(12) -0.0066(11)
O2 0.0341(16) 0.0174(14) 0.0280(14) -0.0023(11) -0.0130(12) -0.0092(12)
Br1 0.0244(2) 0.0193(2) 0.0306(2) -0.00544(17) -0.00671(16) 0.00285(16)
Br2 0.0546(4) 0.0223(3) 0.0631(4) -0.0241(2) 0.0175(3) -0.0059(2)
C27 0.157(7) 0.094(6) 0.060(4) -0.019(4) -0.037(5) -0.056(5)
C28 0.148(5) 0.081(4) 0.093(4) -0.043(3) -0.027(4) -0.016(4)
C29 0.127(4) 0.060(3) 0.089(3) -0.040(3) -0.027(3) -0.010(3)
C30 0.098(4) 0.068(4) 0.082(4) -0.017(3) -0.031(3) -0.004(3)
C31 0.030(3) 0.065(4) 0.025(2) 0.005(2) 0.000(2) 0.011(3)
O3 0.149(6) 0.132(6) 0.111(5) -0.070(5) -0.004(5) -0.014(5)
O4 0.125(5) 0.054(3) 0.112(5) -0.025(3) 0.022(4) 0.014(3)
O5 0.113(4) 0.064(3) 0.090(3) -0.022(3) -0.030(3) -0.017(3)

loop_
_atom_type_symbol
_atom_type_description
_atom_type_scat_dispersion_real
_atom_type_scat_dispersion_imag
_atom_type_scat_source
C C 0.0181 0.0091 'International Tables Vol C Tables 4.2.6.8 and 6.1.1.4'
H H 0.0000 0.0000 'International Tables Vol C Tables 4.2.6.8 and 6.1.1.4'
N N 0.0311 0.0180 'International Tables Vol C Tables 4.2.6.8 and 6.1.1.4'
O O 0.0492 0.0322 'International Tables Vol C Tables 4.2.6.8 and 6.1.1.4'
Br Br -0.6763 1.2805 'International Tables Vol C Tables 4.2.6.8 and 6.1.1.4'

loop_
_geom_angle_atom_site_label_1
_geom_angle_atom_site_label_2
_geom_angle_atom_site_label_3
_geom_angle
_geom_angle_site_symmetry_1
_geom_angle_site_symmetry_3
_geom_angle_publ_flag
C6 C1 C2 109.1(3) . . ?
C6 C1 H1A 109.9 . . ?
C2 C1 H1A 109.9 . . ?
C6 C1 H1B 109.9 . . ?
C2 C1 H1B 109.9 . . ?
H1A C1 H1B 108.3 . . ?
C1 C2 C3 109.7(3) . . ?
C1 C2 C10 109.5(3) . 2_676 ?
C3 C2 C10 109.4(3) . 2_676 ?
C1 C2 H2 109.4 . . ?
C3 C2 H2 109.4 . . ?
C10 C2 H2 109.4 2_676 . ?
C2 C3 C4 110.8(3) . . ?
C2 C3 H3A 109.5 . . ?
C4 C3 H3A 109.5 . . ?
C2 C3 H3B 109.5 . . ?
C4 C3 H3B 109.5 . . ?
H3A C3 H3B 108.1 . . ?
C11 C4 C3 112.7(3) . . ?
C11 C4 C7 109.3(3) . 2_676 ?
C3 C4 C7 108.5(3) . 2_676 ?
C11 C4 C5 109.8(3) . . ?
C3 C4 C5 107.8(3) . . ?
C7 C4 C5 108.7(3) 2_676 . ?
C6 C5 C4 110.2(3) . . ?
C6 C5 H5A 109.6 . . ?
C4 C5 H5A 109.6 . . ?
C6 C5 H5B 109.6 . . ?
C4 C5 H5B 109.6 . . ?
H5A C5 H5B 108.1 . . ?
C1 C6 C9 110.1(3) . 2_676 ?
C1 C6 C5 110.3(3) . . ?
C9 C6 C5 108.8(3) 2_676 . ?
C1 C6 H6 109.2 . . ?
C9 C6 H6 109.2 2_676 . ?
C5 C6 H6 109.2 . . ?
C4 C7 C8 111.2(3) 2_676 . ?
C4 C7 H7A 109.4 2_676 . ?
C8 C7 H7A 109.4 . . ?
C4 C7 H7B 109.4 2_676 . ?
C8 C7 H7B 109.4 . . ?
H7A C7 H7B 108.0 . . ?
C24 C8 C9 111.7(3) . . ?
C24 C8 C10 110.8(3) . . ?
C9 C8 C10 108.6(3) . . ?
C24 C8 C7 109.3(3) . . ?
C9 C8 C7 107.7(3) . . ?
C10 C8 C7 108.5(3) . . ?
C6 C9 C8 111.0(3) 2_676 . ?
C6 C9 H9A 109.4 2_676 . ?
C8 C9 H9A 109.4 . . ?
C6 C9 H9B 109.4 2_676 . ?
C8 C9 H9B 109.4 . . ?
H9A C9 H9B 108.0 . . ?
C2 C10 C8 110.4(3) 2_676 . ?
C2 C10 H10A 109.6 2_676 . ?
C8 C10 H10A 109.6 . . ?
C2 C10 H10B 109.6 2_676 . ?
C8 C10 H10B 109.6 . . ?
H10A C10 H10B 108.1 . . ?
C12 C11 C16 117.5(4) . . ?
C12 C11 C4 122.1(3) . . ?
C16 C11 C4 120.5(3) . . ?
C13 C12 C11 120.8(4) . . ?
C13 C12 H12 119.6 . . ?
C11 C12 H12 119.6 . . ?
C12 C13 C14 120.9(4) . . ?
C12 C13 Br1 118.8(3) . . ?
C14 C13 Br1 120.3(3) . . ?
C15 C14 O1 121.7(4) . . ?
C15 C14 C13 119.2(4) . . ?
O1 C14 C13 118.9(4) . . ?
C14 C15 C16 119.9(4) . . ?
C14 C15 H15 120.1 . . ?
C16 C15 H15 120.1 . . ?
C15 C16 C11 121.7(4) . . ?
C15 C16 H16 119.1 . . ?
C11 C16 H16 119.1 . . ?
N1 C17 O1 112.9(3) . . ?
N1 C17 C18 122.3(3) . . ?
O1 C17 C18 124.8(3) . . ?
N2 C18 C17 120.8(3) . . ?
N2 C18 H18 119.6 . . ?
C17 C18 H18 119.6 . . ?
N2 C19 O2 121.0(3) . . ?
N2 C19 C20 122.9(3) . . ?
O2 C19 C20 116.1(3) . . ?
N1 C20 C19 120.4(3) . . ?
N1 C20 H20 119.8 . . ?
C19 C20 H20 119.8 . . ?
C26 C21 C22 119.4(4) . . ?
C26 C21 O2 120.2(4) . . ?
C22 C21 O2 120.2(4) . . ?
C21 C22 C23 120.9(4) . . ?
C21 C22 Br2 120.4(3) . . ?
C23 C22 Br2 118.7(3) . . ?
C22 C23 C24 120.7(4) . . ?
C22 C23 H23 119.6 . . ?
C24 C23 H23 119.6 . . ?
C23 C24 C25 117.6(4) . . ?
C23 C24 C8 121.7(3) . . ?
C25 C24 C8 120.7(4) . . ?
C26 C25 C24 121.3(4) . . ?
C26 C25 H25 119.4 . . ?
C24 C25 H25 119.4 . . ?
C21 C26 C25 120.0(4) . . ?
C21 C26 H26 120.0 . . ?
C25 C26 H26 120.0 . . ?
C17 N1 C20 117.0(3) . . ?
C19 N2 C18 116.4(3) . . ?
C17 O1 C14 119.0(3) . . ?
C19 O2 C21 118.4(3) . . ?
C28 C27 H27A 109.5 . . ?
C28 C27 H27B 109.5 . . ?
H27A C27 H27B 109.5 . . ?
C28 C27 H27C 109.5 . . ?
H27A C27 H27C 109.5 . . ?
H27B C27 H27C 109.5 . . ?
C27 C28 O3 111.0(11) . . ?
C27 C28 C29 133.3(11) . . ?
O3 C28 C29 112.9(12) . . ?
O5 C29 O4 113.7(10) . . ?
O5 C29 C28 113.7(11) . . ?
O4 C29 C28 131.6(12) . . ?
O5 C30 C31 112.8(8) . . ?
O5 C30 H30A 109.0 . . ?
C31 C30 H30A 109.0 . . ?
O5 C30 H30B 109.0 . . ?
C31 C30 H30B 109.0 . . ?
H30A C30 H30B 107.8 . . ?
C30 C31 H31A 109.5 . . ?
C30 C31 H31B 109.5 . . ?
H31A C31 H31B 109.5 . . ?
C30 C31 H31C 109.5 . . ?
H31A C31 H31C 109.5 . . ?
H31B C31 H31C 109.5 . . ?
C29 O5 C30 120.1(9) . . ?

loop_
_geom_bond_atom_site_label_1
_geom_bond_atom_site_label_2
_geom_bond_distance
_geom_bond_site_symmetry_2
_geom_bond_publ_flag
C1 C6 1.522(6) . ?
C1 C2 1.532(6) . ?
C1 H1A 0.9900 . ?
C1 H1B 0.9900 . ?
C2 C3 1.533(5) . ?
C2 C10 1.540(5) 2_676 ?
C2 H2 1.0000 . ?
C3 C4 1.543(5) . ?
C3 H3A 0.9900 . ?
C3 H3B 0.9900 . ?
C4 C11 1.521(5) . ?
C4 C7 1.548(5) 2_676 ?
C4 C5 1.549(5) . ?
C5 C6 1.533(5) . ?
C5 H5A 0.9900 . ?
C5 H5B 0.9900 . ?
C6 C9 1.529(5) 2_676 ?
C6 H6 1.0000 . ?
C7 C8 1.552(5) . ?
C7 H7A 0.9900 . ?
C7 H7B 0.9900 . ?
C8 C24 1.532(5) . ?
C8 C9 1.541(5) . ?
C8 C10 1.542(5) . ?
C9 H9A 0.9900 . ?
C9 H9B 0.9900 . ?
C10 H10A 0.9900 . ?
C10 H10B 0.9900 . ?
C11 C12 1.393(6) . ?
C11 C16 1.404(6) . ?
C12 C13 1.387(5) . ?
C12 H12 0.9500 . ?
C13 C14 1.391(6) . ?
C13 Br1 1.890(4) . ?
C14 C15 1.381(6) . ?
C14 O1 1.385(5) . ?
C15 C16 1.389(6) . ?
C15 H15 0.9500 . ?
C16 H16 0.9500 . ?
C17 N1 1.324(5) . ?
C17 O1 1.374(4) . ?
C17 C18 1.385(5) . ?
C18 N2 1.347(5) . ?
C18 H18 0.9500 . ?
C19 N2 1.311(5) . ?
C19 O2 1.369(5) . ?
C19 C20 1.396(5) . ?
C20 N1 1.333(5) . ?
C20 H20 0.9500 . ?
C21 C26 1.381(6) . ?
C21 C22 1.383(6) . ?
C21 O2 1.399(5) . ?
C22 C23 1.387(6) . ?
C22 Br2 1.887(4) . ?
C23 C24 1.395(6) . ?
C23 H23 0.9500 . ?
C24 C25 1.405(6) . ?
C25 C26 1.390(6) . ?
C25 H25 0.9500 . ?
C26 H26 0.9500 . ?
C27 C28 1.380(16) . ?
C27 H27A 0.9800 . ?
C27 H27B 0.9800 . ?
C27 H27C 0.9800 . ?
C28 O3 1.407(16) . ?
C28 C29 1.438(15) . ?
C29 O5 1.235(12) . ?
C29 O4 1.244(13) . ?
C30 O5 1.410(11) . ?
C30 C31 1.517(13) . ?
C30 H30A 0.9900 . ?
C30 H30B 0.9900 . ?
C31 H31A 0.9800 . ?
C31 H31B 0.9800 . ?
C31 H31C 0.9800 . ?

loop_
_geom_torsion_atom_site_label_1
_geom_torsion_atom_site_label_2
_geom_torsion_atom_site_label_3
_geom_torsion_atom_site_label_4
_geom_torsion
_geom_torsion_site_symmetry_1
_geom_torsion_site_symmetry_2
_geom_torsion_site_symmetry_3
_geom_torsion_site_symmetry_4
_geom_torsion_publ_flag
C6 C1 C2 C3 59.5(4) . . . . ?
C6 C1 C2 C10 -60.5(4) . . . 2_676 ?
C1 C2 C3 C4 -60.2(4) . . . . ?
C10 C2 C3 C4 59.9(4) 2_676 . . . ?
C2 C3 C4 C11 -179.9(3) . . . . ?
C2 C3 C4 C7 -58.7(4) . . . 2_676 ?
C2 C3 C4 C5 58.8(4) . . . . ?
C11 C4 C5 C6 178.4(3) . . . . ?
C3 C4 C5 C6 -58.5(4) . . . . ?
C7 C4 C5 C6 58.9(4) 2_676 . . . ?
C2 C1 C6 C9 60.1(4) . . . 2_676 ?
C2 C1 C6 C5 -60.0(4) . . . . ?
C4 C5 C6 C1 60.4(4) . . . . ?
C4 C5 C6 C9 -60.5(4) . . . 2_676 ?
C4 C7 C8 C24 179.8(3) 2_676 . . . ?
C4 C7 C8 C9 -58.6(4) 2_676 . . . ?
C4 C7 C8 C10 58.9(4) 2_676 . . . ?
C24 C8 C9 C6 180.0(3) . . . 2_676 ?
C10 C8 C9 C6 -57.5(4) . . . 2_676 ?
C7 C8 C9 C6 59.9(4) . . . 2_676 ?
C24 C8 C10 C2 -179.0(3) . . . 2_676 ?
C9 C8 C10 C2 57.9(4) . . . 2_676 ?
C7 C8 C10 C2 -59.0(4) . . . 2_676 ?
C3 C4 C11 C12 0.5(5) . . . . ?
C7 C4 C11 C12 -120.2(4) 2_676 . . . ?
C5 C4 C11 C12 120.7(4) . . . . ?
C3 C4 C11 C16 -179.7(3) . . . . ?
C7 C4 C11 C16 59.6(5) 2_676 . . . ?
C5 C4 C11 C16 -59.5(5) . . . . ?
C16 C11 C12 C13 -2.3(6) . . . . ?
C4 C11 C12 C13 177.5(3) . . . . ?
C11 C12 C13 C14 1.2(6) . . . . ?
C11 C12 C13 Br1 -179.5(3) . . . . ?
C12 C13 C14 C15 1.3(6) . . . . ?
Br1 C13 C14 C15 -178.1(3) . . . . ?
C12 C13 C14 O1 177.3(3) . . . . ?
Br1 C13 C14 O1 -2.1(5) . . . . ?
O1 C14 C15 C16 -178.3(4) . . . . ?
C13 C14 C15 C16 -2.4(6) . . . . ?
C14 C15 C16 C11 1.3(6) . . . . ?
C12 C11 C16 C15 1.1(6) . . . . ?
C4 C11 C16 C15 -178.7(4) . . . . ?
N1 C17 C18 N2 -2.0(6) . . . . ?
O1 C17 C18 N2 179.9(4) . . . . ?
N2 C19 C20 N1 -3.1(6) . . . . ?
O2 C19 C20 N1 177.0(4) . . . . ?
C26 C21 C22 C23 2.0(6) . . . . ?
O2 C21 C22 C23 -172.1(4) . . . . ?
C26 C21 C22 Br2 -177.5(3) . . . . ?
O2 C21 C22 Br2 8.3(5) . . . . ?
C21 C22 C23 C24 -1.9(6) . . . . ?
Br2 C22 C23 C24 177.6(3) . . . . ?
C22 C23 C24 C25 -0.2(6) . . . . ?
C22 C23 C24 C8 -179.5(4) . . . . ?
C9 C8 C24 C23 -11.9(5) . . . . ?
C10 C8 C24 C23 -133.2(4) . . . . ?
C7 C8 C24 C23 107.2(4) . . . . ?
C9 C8 C24 C25 168.9(4) . . . . ?
C10 C8 C24 C25 47.6(5) . . . . ?
C7 C8 C24 C25 -71.9(4) . . . . ?
C23 C24 C25 C26 2.4(6) . . . . ?
C8 C24 C25 C26 -178.4(4) . . . . ?
C22 C21 C26 C25 0.1(6) . . . . ?
O2 C21 C26 C25 174.2(4) . . . . ?
C24 C25 C26 C21 -2.3(7) . . . . ?
O1 C17 N1 C20 179.4(3) . . . . ?
C18 C17 N1 C20 1.0(6) . . . . ?
C19 C20 N1 C17 1.4(6) . . . . ?
O2 C19 N2 C18 -178.0(4) . . . . ?
C20 C19 N2 C18 2.1(6) . . . . ?
C17 C18 N2 C19 0.4(6) . . . . ?
N1 C17 O1 C14 171.5(4) . . . . ?
C18 C17 O1 C14 -10.2(6) . . . . ?
C15 C14 O1 C17 -58.8(5) . . . . ?
C13 C14 O1 C17 125.3(4) . . . . ?
N2 C19 O2 C21 0.7(6) . . . . ?
C20 C19 O2 C21 -179.4(4) . . . . ?
C26 C21 O2 C19 86.1(5) . . . . ?
C22 C21 O2 C19 -99.8(5) . . . . ?
C27 C28 C29 O5 -1(2) . . . . ?
O3 C28 C29 O5 -160.0(11) . . . . ?
C27 C28 C29 O4 166.5(15) . . . . ?
O3 C28 C29 O4 7.9(19) . . . . ?
O4 C29 O5 C30 6.6(16) . . . . ?
C28 C29 O5 C30 176.8(11) . . . . ?
C31 C30 O5 C29 -98.2(11) . . . . ?
